data_7705965
loop_
_publ_author_name
'Verpekin, Victor V.'
'Shor, Aleksey M.'
'Vasiliev, Alexander D.'
'Kondrasenko, Alexander A.'
'Chudin, Oleg S.'
'Ivanova-Shor, Elena A'

_publ_section_title
;
 Manganese-gold-manganese complex with vinylidene and acetylide units.
;
_journal_issue 48
_journal_name_full 'Dalton transactions (Cambridge, England : 2003)'
_journal_page_first 17527
_journal_page_last 17531
_journal_paper_doi 10.1039/d0dt03530k
_journal_volume 49
_journal_year 2020
_chemical_formula_moiety 'C30 H21 Au Mn2 O4, C2 H5 O0.5'
_chemical_formula_sum 'C32 H26 Au Mn2 O4.5'
_chemical_formula_weight 789.37
_chemical_name_systematic
'[Cp(CO)~2~Mn^1^(\m-\h^1^(C~\a~):\h^1^(C~\a~)-C~\a~=C~\b~HPh)Au]{\h^2^-Mn^2^, C~\a~-[Cp(CO)~2~Mn^2^-C~\a~-C~\b~Ph]}'
_space_group_crystal_system triclinic
_space_group_IT_number 2
_space_group_name_Hall '-P 1'
_space_group_name_H-M_alt 'P -1'
_atom_sites_solution_hydrogens geom
_atom_sites_solution_primary direct
_atom_sites_solution_secondary difmap
_audit_creation_method SHELXL-2014/7
_audit_update_record
;
2020-10-05 deposited with the CCDC.	2020-11-20 downloaded from the CCDC.
;
_cell_angle_alpha 89.0946(5)
_cell_angle_beta 80.4186(5)
_cell_angle_gamma 67.9118(4)
_cell_formula_units_Z 2
_cell_length_a 10.0448(2)
_cell_length_b 10.1008(2)
_cell_length_c 15.8343(3)
_cell_measurement_reflns_used 9997
_cell_measurement_temperature 296(2)
_cell_measurement_theta_max 33.821
_cell_measurement_theta_min 2.374
_cell_volume 1465.95(5)
_computing_cell_refinement 'Bruker SAINT'
_computing_data_collection 'Bruker PHOTON II'
_computing_data_reduction 'Bruker SAINT'
_computing_molecular_graphics 'Bruker SHELXTL'
_computing_publication_material 'Bruker SHELXTL'
_computing_structure_refinement 'SHELXL-2018/3 (Sheldrick, 2018)'
_computing_structure_solution 'SHELXT 2014/5 (Sheldrick, 2014)'
_diffrn_ambient_temperature 296(2)
_diffrn_measured_fraction_theta_full 0.991
_diffrn_measured_fraction_theta_max 0.988
_diffrn_measurement_device_type 'CCD area detector'
_diffrn_measurement_method 'phi and omega scans'
_diffrn_radiation_type MoK\a
_diffrn_radiation_wavelength 0.71073
_diffrn_reflns_av_R_equivalents 0.0253
_diffrn_reflns_av_unetI/netI 0.0364
_diffrn_reflns_Laue_measured_fraction_full 0.991
_diffrn_reflns_Laue_measured_fraction_max 0.988
_diffrn_reflns_limit_h_max 16
_diffrn_reflns_limit_h_min -16
_diffrn_reflns_limit_k_max 16
_diffrn_reflns_limit_k_min -16
_diffrn_reflns_limit_l_max 25
_diffrn_reflns_limit_l_min -25
_diffrn_reflns_number 28766
_diffrn_reflns_point_group_measured_fraction_full 0.991
_diffrn_reflns_point_group_measured_fraction_max 0.988
_diffrn_reflns_theta_full 25.242
_diffrn_reflns_theta_max 35.000
_diffrn_reflns_theta_min 2.179
_diffrn_source 'sealed tube'
_exptl_absorpt_coefficient_mu 5.876
_exptl_absorpt_correction_T_max 0.7477
_exptl_absorpt_correction_T_min 0.4787
_exptl_absorpt_correction_type multi-scan
_exptl_absorpt_process_details SADABS-2016/2
_exptl_crystal_colour black
_exptl_crystal_density_diffrn 1.788
_exptl_crystal_density_meas ?
_exptl_crystal_description prism
_exptl_crystal_F_000 766
_exptl_crystal_size_max 0.280
_exptl_crystal_size_mid 0.230
_exptl_crystal_size_min 0.130
_refine_diff_density_max 0.726
_refine_diff_density_min -0.671
_refine_diff_density_rms 0.080
_refine_ls_extinction_method none
_refine_ls_goodness_of_fit_ref 1.015
_refine_ls_hydrogen_treatment mixed
_refine_ls_matrix_type full
_refine_ls_number_parameters 356
_refine_ls_number_reflns 12755
_refine_ls_number_restraints 19
_refine_ls_restrained_S_all 1.016
_refine_ls_R_factor_all 0.0506
_refine_ls_R_factor_gt 0.0312
_refine_ls_shift/su_max 0.006
_refine_ls_shift/su_mean 0.000
_refine_ls_structure_factor_coef Fsqd
_refine_ls_weighting_details 'w=1/[\s^2^(Fo^2^)+(0.0311P)^2^+0.1544P] where P=(Fo^2^+2Fc^2^)/3'
_refine_ls_weighting_scheme calc
_refine_ls_wR_factor_gt 0.0663
_refine_ls_wR_factor_ref 0.0724
_reflns_Friedel_coverage 0.000
_reflns_number_gt 9558
_reflns_number_total 12755
_reflns_threshold_expression 'I > 2\s(I)'
_cod_data_source_file d0dt03530k2.cif
_cod_data_source_block Chud6_b_a
_cod_depositor_comments
;
The following automatic conversions were performed:

data item '_exptl_crystal_density_meas' value 'none' was changed to
'?' -- the value is perceived as not measured.

Automatic conversion script
Id: cif_fix_values 7556 2019-12-06 15:28:31Z antanas 

 Adding full bibliography for 7705965.cif.
;
_cod_original_formula_sum 'C32 H26 Au Mn2 O4.50'
_cod_database_code 7705965
_shelx_shelxl_version_number 2014/7
_shelx_space_group_comment
;
The symmetry employed for this shelxl refinement is uniquely defined
by the following loop, which should always be used as a source of
symmetry information in preference to the above space-group names.
They are only intended as comments.
;
_shelx_estimated_absorpt_t_min 0.290
_shelx_estimated_absorpt_t_max 0.515

loop_
_space_group_symop_operation_xyz
'x, y, z'
'-x, -y, -z'

loop_
_atom_site_label
_atom_site_type_symbol
_atom_site_fract_x
_atom_site_fract_y
_atom_site_fract_z
_atom_site_U_iso_or_equiv
_atom_site_adp_type
_atom_site_occupancy
_atom_site_site_symmetry_order
_atom_site_calc_flag
_atom_site_refinement_flags_posn
_atom_site_refinement_flags_adp
_atom_site_refinement_flags_occupancy
_atom_site_disorder_assembly
_atom_site_disorder_group
Au Au 0.54015(2) 0.72271(2) 0.68640(2) 0.04282(4) Uani 1 1 d . . . . .
Mn1 Mn 0.27806(4) 0.85685(4) 0.65674(2) 0.03970(7) Uani 1 1 d . . . . .
Mn2 Mn 0.82139(4) 0.59704(4) 0.70848(2) 0.04185(8) Uani 1 1 d . . . . .
C1 C 0.4565(2) 0.7615(3) 0.57692(17) 0.0436(5) Uani 1 1 d . . . . .
C2 C 0.5292(3) 0.7147(3) 0.49815(17) 0.0479(5) Uani 1 1 d . . . . .
H2 H 0.626168 0.653330 0.494568 0.066(9) Uiso 1 1 calc R . . . .
C3 C 0.2625(3) 0.7285(3) 0.7348(2) 0.0550(6) Uani 1 1 d . . . . .
O3 O 0.2423(3) 0.6509(3) 0.78349(18) 0.0829(7) Uani 1 1 d . . . . .
C4 C 0.2116(3) 0.7661(3) 0.5886(2) 0.0580(7) Uani 1 1 d . . . . .
O4 O 0.1702(3) 0.7063(4) 0.5456(2) 0.0964(9) Uani 1 1 d . . . . .
C5 C 0.8031(3) 0.7064(3) 0.61762(18) 0.0487(6) Uani 1 1 d . . . . .
O5 O 0.8142(2) 0.7676(3) 0.55623(15) 0.0716(6) Uani 1 1 d . . . . .
C6 C 0.8799(3) 0.7182(3) 0.7570(2) 0.0548(6) Uani 1 1 d . . . . .
O6 O 0.9145(3) 0.7995(3) 0.7881(2) 0.0846(7) Uani 1 1 d . . . . .
C7 C 0.6467(3) 0.6778(3) 0.79723(17) 0.0511(6) Uani 1 1 d . . . . .
C8 C 0.5400(3) 0.7293(4) 0.85341(19) 0.0622(7) Uani 1 1 d . . . . .
C9 C 0.2758(3) 1.0657(3) 0.6215(2) 0.0595(7) Uani 1 1 d . . . . .
H9 H 0.336597 1.081181 0.574677 0.071 Uiso 1 1 calc R U . . .
C10 C 0.1387(3) 1.0602(3) 0.6214(2) 0.0625(8) Uani 1 1 d . . . . .
H10 H 0.092001 1.072063 0.574139 0.075 Uiso 1 1 calc R U . . .
C11 C 0.0836(3) 1.0337(3) 0.7046(2) 0.0633(8) Uani 1 1 d . . . . .
H11 H -0.005693 1.024941 0.721843 0.076 Uiso 1 1 calc R U . . .
C12 C 0.1855(4) 1.0227(3) 0.7568(2) 0.0665(8) Uani 1 1 d . . . . .
H12 H 0.176827 1.004833 0.814882 0.080 Uiso 1 1 calc R U . . .
C13 C 0.3045(4) 1.0437(3) 0.7054(2) 0.0636(8) Uani 1 1 d . . . . .
H13 H 0.387729 1.043054 0.724113 0.076 Uiso 1 1 calc R U . . .
C14 C 0.8316(5) 0.3901(3) 0.7496(3) 0.0835(11) Uani 1 1 d . . . . .
H14 H 0.764239 0.375571 0.792808 0.100 Uiso 1 1 calc R U . . .
C15 C 0.8233(4) 0.3941(3) 0.6652(3) 0.0729(9) Uani 1 1 d . . . . .
H15 H 0.749479 0.382322 0.641495 0.087 Uiso 1 1 calc R U . . .
C16 C 0.9389(4) 0.4178(3) 0.6204(3) 0.0790(11) Uani 1 1 d . U . . .
H16 H 0.957950 0.424962 0.561304 0.095 Uiso 1 1 calc R U . . .
C17 C 1.0253(4) 0.4297(4) 0.6799(5) 0.122(2) Uani 1 1 d . U . . .
H17 H 1.111216 0.446527 0.667776 0.147 Uiso 1 1 calc R U . . .
C18 C 0.9541(6) 0.4105(4) 0.7617(4) 0.1082(18) Uani 1 1 d . U . . .
H18 H 0.985040 0.411756 0.813771 0.130 Uiso 1 1 calc R U . . .
C19 C 0.4236(3) 0.7838(3) 0.92464(14) 0.0743(10) Uani 1 1 d G . . . .
C20 C 0.3837(4) 0.9235(3) 0.9561(2) 0.132(2) Uani 1 1 d G . . . .
H20 H 0.435467 0.978522 0.932561 0.159 Uiso 1 1 calc R U . . .
C21 C 0.2663(5) 0.9811(4) 1.0228(2) 0.190(4) Uani 1 1 d G . . . .
H21 H 0.239617 1.074583 1.043872 0.228 Uiso 1 1 calc R U . . .
C22 C 0.1889(3) 0.8989(6) 1.0580(2) 0.190(5) Uani 1 1 d G . . . .
H22 H 0.110360 0.937383 1.102639 0.228 Uiso 1 1 calc R U . . .
C23 C 0.2288(4) 0.7591(6) 1.0265(2) 0.226(6) Uani 1 1 d G . . . .
H23 H 0.176953 0.704123 1.050094 0.271 Uiso 1 1 calc R U . . .
C24 C 0.3461(4) 0.7016(4) 0.9598(2) 0.151(3) Uani 1 1 d G . . . .
H24 H 0.372804 0.608059 0.938784 0.182 Uiso 1 1 calc R U . . .
C25 C 0.4765(2) 0.74731(19) 0.41538(9) 0.0479(5) Uani 1 1 d G . . . .
C26 C 0.5486(2) 0.64990(17) 0.34602(12) 0.0615(7) Uani 1 1 d G . . . .
H26 H 0.622784 0.563720 0.353394 0.074 Uiso 1 1 calc R U . . .
C27 C 0.5097(3) 0.6813(2) 0.26565(10) 0.0769(10) Uani 1 1 d G . . . .
H27 H 0.557911 0.616113 0.219250 0.092 Uiso 1 1 calc R U . . .
C28 C 0.3988(3) 0.8101(3) 0.25464(11) 0.0771(10) Uani 1 1 d G . . . .
H28 H 0.372749 0.831099 0.200863 0.093 Uiso 1 1 calc R U . . .
C29 C 0.3267(2) 0.90751(19) 0.32399(14) 0.0724(9) Uani 1 1 d G . . . .
H29 H 0.252459 0.993692 0.316622 0.087 Uiso 1 1 calc R U . . .
C30 C 0.3656(2) 0.87612(17) 0.40436(12) 0.0623(7) Uani 1 1 d G . . . .
H30 H 0.317331 0.941301 0.450767 0.075 Uiso 1 1 calc R U . . .
OE O 0.0058(14) 0.5275(13) 0.0197(8) 0.157(5) Uani 0.5 1 d D . P . .
C1E1 C -0.1456(14) 0.5421(16) 0.0326(13) 0.226(15) Uani 0.5 1 d D . P . .
H1E1 H -0.164475 0.481742 0.077445 0.272 Uiso 0.5 1 calc R U P . .
H1E2 H -0.169438 0.515354 -0.019827 0.272 Uiso 0.5 1 calc R U P . .
C1E2 C 0.1073(16) 0.3798(14) 0.0079(9) 0.188(8) Uani 0.5 1 d D . P . .
H1E3 H 0.061174 0.319224 -0.010811 0.225 Uiso 0.5 1 calc R U P . .
H1E4 H 0.141035 0.345672 0.061089 0.225 Uiso 0.5 1 calc R U P . .
C2E C -0.2346(16) 0.6987(15) 0.0583(16) 0.205(10) Uani 0.5 1 d D . P . .
H2E1 H -0.336578 0.714966 0.067778 0.307 Uiso 0.5 1 calc R U P . .
H2E2 H -0.209320 0.723380 0.110050 0.307 Uiso 0.5 1 calc R U P . .
H2E3 H -0.214254 0.756797 0.013343 0.307 Uiso 0.5 1 calc R U P . .
C3E C 0.233(2) 0.3785(16) -0.0602(17) 0.237(15) Uani 0.5 1 d D . P . .
H3E1 H 0.304503 0.282635 -0.070670 0.356 Uiso 0.5 1 calc R U P . .
H3E2 H 0.197974 0.412932 -0.112210 0.356 Uiso 0.5 1 calc R U P . .
H3E3 H 0.277381 0.439229 -0.040720 0.356 Uiso 0.5 1 calc R U P . .

loop_
_atom_site_aniso_label
_atom_site_aniso_U_11
_atom_site_aniso_U_22
_atom_site_aniso_U_33
_atom_site_aniso_U_23
_atom_site_aniso_U_13
_atom_site_aniso_U_12
Au 0.03145(4) 0.04319(5) 0.04742(6) 0.00140(4) -0.00781(3) -0.00651(3)
Mn1 0.02911(14) 0.03460(15) 0.0509(2) 0.00214(14) -0.00508(13) -0.00777(12)
Mn2 0.03354(15) 0.03765(16) 0.04752(19) 0.00269(14) -0.00763(14) -0.00557(13)
C1 0.0328(10) 0.0422(11) 0.0507(13) 0.0002(10) -0.0091(9) -0.0076(9)
C2 0.0368(11) 0.0475(13) 0.0511(14) -0.0006(11) -0.0060(10) -0.0072(10)
C3 0.0434(13) 0.0496(14) 0.0648(17) 0.0102(13) -0.0038(12) -0.0123(11)
O3 0.0740(15) 0.0758(15) 0.0934(18) 0.0352(14) -0.0057(13) -0.0269(13)
C4 0.0471(14) 0.0615(16) 0.0674(18) -0.0001(14) -0.0100(13) -0.0226(13)
O4 0.0943(19) 0.122(2) 0.100(2) -0.0131(17) -0.0277(16) -0.0660(19)
C5 0.0352(11) 0.0478(13) 0.0529(14) 0.0007(11) -0.0010(10) -0.0069(10)
O5 0.0584(12) 0.0839(15) 0.0600(13) 0.0230(11) 0.0007(10) -0.0182(11)
C6 0.0442(13) 0.0578(15) 0.0607(16) 0.0050(13) -0.0110(12) -0.0165(12)
O6 0.0814(16) 0.0854(17) 0.1019(19) -0.0075(15) -0.0254(15) -0.0440(14)
C7 0.0479(13) 0.0587(15) 0.0452(13) 0.0065(11) -0.0100(11) -0.0178(12)
C8 0.0525(15) 0.086(2) 0.0449(14) 0.0014(14) -0.0085(12) -0.0227(15)
C9 0.0562(16) 0.0393(12) 0.078(2) 0.0038(13) -0.0010(14) -0.0167(12)
C10 0.0544(15) 0.0397(13) 0.083(2) 0.0117(13) -0.0197(15) -0.0036(11)
C11 0.0374(12) 0.0452(14) 0.089(2) 0.0001(14) 0.0044(13) -0.0019(11)
C12 0.0665(19) 0.0497(15) 0.0654(19) -0.0091(14) 0.0002(15) -0.0063(14)
C13 0.0564(16) 0.0452(14) 0.087(2) -0.0136(14) -0.0094(15) -0.0170(13)
C14 0.106(3) 0.0467(16) 0.093(3) 0.0207(17) -0.020(2) -0.0229(18)
C15 0.082(2) 0.0439(15) 0.087(2) -0.0009(15) -0.017(2) -0.0159(15)
C16 0.075(2) 0.0483(16) 0.087(3) -0.0096(16) 0.013(2) -0.0044(16)
C17 0.0327(14) 0.0483(18) 0.261(7) -0.009(3) 0.000(3) 0.0022(13)
C18 0.122(4) 0.0505(19) 0.144(4) 0.013(2) -0.086(4) 0.002(2)
C19 0.0547(17) 0.120(3) 0.0421(15) 0.0000(17) -0.0024(13) -0.0281(19)
C20 0.146(5) 0.120(4) 0.083(3) -0.025(3) 0.036(3) -0.019(4)
C21 0.176(7) 0.196(8) 0.091(4) -0.037(4) 0.041(4) 0.026(6)
C22 0.088(4) 0.386(14) 0.067(3) -0.020(5) 0.015(3) -0.069(6)
C23 0.184(7) 0.466(18) 0.081(4) -0.041(6) 0.049(4) -0.211(10)
C24 0.186(6) 0.250(8) 0.064(3) -0.020(4) 0.033(3) -0.156(6)
C25 0.0431(12) 0.0492(13) 0.0506(14) 0.0007(11) -0.0061(11) -0.0174(11)
C26 0.0575(16) 0.0675(18) 0.0542(16) -0.0052(14) -0.0066(13) -0.0187(14)
C27 0.083(2) 0.094(3) 0.0544(18) -0.0052(18) -0.0089(17) -0.035(2)
C28 0.096(3) 0.099(3) 0.0593(19) 0.0186(19) -0.0300(19) -0.057(2)
C29 0.082(2) 0.0658(19) 0.079(2) 0.0224(17) -0.0370(19) -0.0296(18)
C30 0.0638(17) 0.0540(15) 0.0635(18) 0.0020(13) -0.0188(15) -0.0128(13)
OE 0.198(9) 0.199(14) 0.113(10) 0.068(8) -0.055(7) -0.110(9)
C1E1 0.29(3) 0.30(4) 0.128(14) -0.051(18) 0.077(17) -0.20(3)
C1E2 0.26(3) 0.167(16) 0.146(14) 0.083(13) -0.066(15) -0.079(17)
C2E 0.24(2) 0.20(2) 0.20(2) 0.062(19) 0.007(16) -0.125(19)
C3E 0.39(4) 0.17(2) 0.20(2) 0.019(18) 0.02(2) -0.18(3)

loop_
_atom_type_symbol
_atom_type_description
_atom_type_scat_dispersion_real
_atom_type_scat_dispersion_imag
_atom_type_scat_source
C C 0.0033 0.0016 'International Tables Vol C Tables 4.2.6.8 and 6.1.1.4'
H H 0.0000 0.0000 'International Tables Vol C Tables 4.2.6.8 and 6.1.1.4'
O O 0.0106 0.0060 'International Tables Vol C Tables 4.2.6.8 and 6.1.1.4'
Mn Mn 0.3368 0.7283 'International Tables Vol C Tables 4.2.6.8 and 6.1.1.4'
Au Au -2.0133 8.8022 'International Tables Vol C Tables 4.2.6.8 and 6.1.1.4'

loop_
_geom_angle_atom_site_label_1
_geom_angle_atom_site_label_2
_geom_angle_atom_site_label_3
_geom_angle
_geom_angle_site_symmetry_1
_geom_angle_site_symmetry_3
_geom_angle_publ_flag
C1 Au C7 175.38(9) . . ?
C1 Au Mn1 47.57(7) . . ?
C7 Au Mn1 136.78(7) . . ?
C1 Au C5 96.13(9) . . ?
C7 Au C5 79.30(10) . . ?
Mn1 Au C5 136.18(6) . . ?
C1 Au C8 157.34(10) . . ?
C7 Au C8 27.08(10) . . ?
Mn1 Au C8 109.77(7) . . ?
C5 Au C8 103.93(9) . . ?
C1 Au Mn2 129.61(7) . . ?
C7 Au Mn2 45.91(7) . . ?
Mn1 Au Mn2 175.224(11) . . ?
C5 Au Mn2 39.19(6) . . ?
C8 Au Mn2 72.98(7) . . ?
C4 Mn1 C3 85.84(15) . . ?
C4 Mn1 C1 81.18(12) . . ?
C3 Mn1 C1 106.68(12) . . ?
C4 Mn1 C11 100.68(14) . . ?
C3 Mn1 C11 99.45(13) . . ?
C1 Mn1 C11 153.87(12) . . ?
C4 Mn1 C10 91.35(14) . . ?
C3 Mn1 C10 136.45(13) . . ?
C1 Mn1 C10 115.80(12) . . ?
C11 Mn1 C10 38.52(13) . . ?
C4 Mn1 C12 136.71(14) . . ?
C3 Mn1 C12 89.21(14) . . ?
C1 Mn1 C12 140.75(12) . . ?
C11 Mn1 C12 38.06(13) . . ?
C10 Mn1 C12 63.99(14) . . ?
C4 Mn1 C9 117.77(14) . . ?
C3 Mn1 C9 152.40(14) . . ?
C1 Mn1 C9 91.82(11) . . ?
C11 Mn1 C9 64.02(12) . . ?
C10 Mn1 C9 37.97(12) . . ?
C12 Mn1 C9 64.00(13) . . ?
C4 Mn1 C13 153.96(14) . . ?
C3 Mn1 C13 115.99(14) . . ?
C1 Mn1 C13 104.03(12) . . ?
C11 Mn1 C13 63.51(13) . . ?
C10 Mn1 C13 63.22(13) . . ?
C12 Mn1 C13 38.20(13) . . ?
C9 Mn1 C13 37.73(13) . . ?
C4 Mn1 Au 117.03(10) . . ?
C3 Mn1 Au 74.95(9) . . ?
C1 Mn1 Au 50.60(7) . . ?
C11 Mn1 Au 140.97(10) . . ?
C10 Mn1 Au 141.34(9) . . ?
C12 Mn1 Au 102.92(10) . . ?
C9 Mn1 Au 103.40(8) . . ?
C13 Mn1 Au 83.95(9) . . ?
C6 Mn2 C5 87.88(13) . . ?
C6 Mn2 C7 83.90(13) . . ?
C5 Mn2 C7 109.94(11) . . ?
C6 Mn2 C17 97.05(18) . . ?
C5 Mn2 C17 106.6(2) . . ?
C7 Mn2 C17 143.4(2) . . ?
C6 Mn2 C18 96.57(16) . . ?
C5 Mn2 C18 146.0(2) . . ?
C7 Mn2 C18 104.0(2) . . ?
C17 Mn2 C18 39.5(2) . . ?
C6 Mn2 C16 131.06(15) . . ?
C5 Mn2 C16 87.25(14) . . ?
C7 Mn2 C16 142.62(14) . . ?
C17 Mn2 C16 39.2(2) . . ?
C18 Mn2 C16 64.54(19) . . ?
C6 Mn2 C14 127.93(16) . . ?
C5 Mn2 C14 142.68(15) . . ?
C7 Mn2 C14 86.81(15) . . ?
C17 Mn2 C14 63.77(19) . . ?
C18 Mn2 C14 37.33(18) . . ?
C16 Mn2 C14 62.27(16) . . ?
C6 Mn2 C15 158.29(14) . . ?
C5 Mn2 C15 106.19(14) . . ?
C7 Mn2 C15 105.85(14) . . ?
C17 Mn2 C15 63.45(17) . . ?
C18 Mn2 C15 62.51(16) . . ?
C16 Mn2 C15 36.79(15) . . ?
C14 Mn2 C15 36.52(15) . . ?
C6 Mn2 Au 111.75(9) . . ?
C5 Mn2 Au 68.01(8) . . ?
C7 Mn2 Au 52.17(8) . . ?
C17 Mn2 Au 150.09(18) . . ?
C18 Mn2 Au 138.09(18) . . ?
C16 Mn2 Au 111.20(13) . . ?
C14 Mn2 Au 101.79(13) . . ?
C15 Mn2 Au 89.13(10) . . ?
C2 C1 Mn1 151.8(2) . . ?
C2 C1 Au 126.25(18) . . ?
Mn1 C1 Au 81.83(10) . . ?
C1 C2 C25 128.7(2) . . ?
C1 C2 H2 115.7 . . ?
C25 C2 H2 115.7 . . ?
O3 C3 Mn1 175.0(3) . . ?
O4 C4 Mn1 179.0(3) . . ?
O5 C5 Mn2 169.6(2) . . ?
O5 C5 Au 117.5(2) . . ?
Mn2 C5 Au 72.79(9) . . ?
O6 C6 Mn2 178.2(3) . . ?
C8 C7 Mn2 178.5(3) . . ?
C8 C7 Au 99.2(2) . . ?
Mn2 C7 Au 81.92(10) . . ?
C7 C8 C19 174.8(3) . . ?
C7 C8 Au 53.68(17) . . ?
C19 C8 Au 131.4(2) . . ?
C10 C9 C13 107.3(3) . . ?
C10 C9 Mn1 69.76(15) . . ?
C13 C9 Mn1 71.35(16) . . ?
C10 C9 H9 126.3 . . ?
C13 C9 H9 126.3 . . ?
Mn1 C9 H9 124.2 . . ?
C9 C10 C11 108.4(3) . . ?
C9 C10 Mn1 72.27(16) . . ?
C11 C10 Mn1 70.28(16) . . ?
C9 C10 H10 125.8 . . ?
C11 C10 H10 125.8 . . ?
Mn1 C10 H10 123.3 . . ?
C12 C11 C10 108.4(3) . . ?
C12 C11 Mn1 71.88(16) . . ?
C10 C11 Mn1 71.19(16) . . ?
C12 C11 H11 125.8 . . ?
C10 C11 H11 125.8 . . ?
Mn1 C11 H11 122.8 . . ?
C11 C12 C13 107.4(3) . . ?
C11 C12 Mn1 70.06(18) . . ?
C13 C12 Mn1 71.91(17) . . ?
C11 C12 H12 126.3 . . ?
C13 C12 H12 126.3 . . ?
Mn1 C12 H12 123.4 . . ?
C9 C13 C12 108.5(3) . . ?
C9 C13 Mn1 70.92(16) . . ?
C12 C13 Mn1 69.89(17) . . ?
C9 C13 H13 125.8 . . ?
C12 C13 H13 125.8 . . ?
Mn1 C13 H13 125.0 . . ?
C15 C14 C18 109.6(5) . . ?
C15 C14 Mn2 72.3(2) . . ?
C18 C14 Mn2 69.9(2) . . ?
C15 C14 H14 125.2 . . ?
C18 C14 H14 125.2 . . ?
Mn2 C14 H14 124.2 . . ?
C14 C15 C16 109.7(4) . . ?
C14 C15 Mn2 71.2(2) . . ?
C16 C15 Mn2 70.3(2) . . ?
C14 C15 H15 125.2 . . ?
C16 C15 H15 125.2 . . ?
Mn2 C15 H15 125.0 . . ?
C15 C16 C17 107.5(4) . . ?
C15 C16 Mn2 72.9(2) . . ?
C17 C16 Mn2 68.8(2) . . ?
C15 C16 H16 126.2 . . ?
C17 C16 H16 126.2 . . ?
Mn2 C16 H16 123.6 . . ?
C16 C17 C18 106.0(4) . . ?
C16 C17 Mn2 71.9(2) . . ?
C18 C17 Mn2 71.2(2) . . ?
C16 C17 H17 127.0 . . ?
C18 C17 H17 127.0 . . ?
Mn2 C17 H17 121.7 . . ?
C14 C18 C17 107.1(4) . . ?
C14 C18 Mn2 72.7(2) . . ?
C17 C18 Mn2 69.4(2) . . ?
C14 C18 H18 126.4 . . ?
C17 C18 H18 126.4 . . ?
Mn2 C18 H18 123.1 . . ?
C20 C19 C24 120.0 . . ?
C20 C19 C8 119.0(3) . . ?
C24 C19 C8 121.0(3) . . ?
C21 C20 C19 120.0 . . ?
C21 C20 H20 120.0 . . ?
C19 C20 H20 120.0 . . ?
C20 C21 C22 120.0 . . ?
C20 C21 H21 120.0 . . ?
C22 C21 H21 120.0 . . ?
C21 C22 C23 120.0 . . ?
C21 C22 H22 120.0 . . ?
C23 C22 H22 120.0 . . ?
C24 C23 C22 120.0 . . ?
C24 C23 H23 120.0 . . ?
C22 C23 H23 120.0 . . ?
C23 C24 C19 120.0 . . ?
C23 C24 H24 120.0 . . ?
C19 C24 H24 120.0 . . ?
C26 C25 C30 120.0 . . ?
C26 C25 C2 118.16(15) . . ?
C30 C25 C2 121.66(15) . . ?
C27 C26 C25 120.0 . . ?
C27 C26 H26 120.0 . . ?
C25 C26 H26 120.0 . . ?
C28 C27 C26 120.0 . . ?
C28 C27 H27 120.0 . . ?
C26 C27 H27 120.0 . . ?
C27 C28 C29 120.0 . . ?
C27 C28 H28 120.0 . . ?
C29 C28 H28 120.0 . . ?
C28 C29 C30 120.0 . . ?
C28 C29 H29 120.0 . . ?
C30 C29 H29 120.0 . . ?
C29 C30 C25 120.0 . . ?
C29 C30 H30 120.0 . . ?
C25 C30 H30 120.0 . . ?
OE OE C1E2 80.1(14) 2_565 2_565 ?
OE OE C1E1 73.3(14) 2_565 2_565 ?
C1E2 OE C1E1 124.2(12) 2_565 2_565 ?
OE OE C1E2 62.7(16) 2_565 . ?
C1E2 OE C1E2 142.7(8) 2_565 . ?
C1E1 OE C1E2 46.9(9) 2_565 . ?
OE OE C1E1 70.6(15) 2_565 . ?
C1E2 OE C1E1 48.7(9) 2_565 . ?
C1E1 OE C1E1 143.9(7) 2_565 . ?
C1E2 OE C1E1 113.0(2) . . ?
OE C1E1 C2E 105.67(19) . . ?
OE C1E1 H1E1 110.6 . . ?
C2E C1E1 H1E1 110.6 . . ?
OE C1E1 H1E2 110.6 . . ?
C2E C1E1 H1E2 110.6 . . ?
H1E1 C1E1 H1E2 108.7 . . ?
OE C1E2 C3E 105.80(19) . . ?
OE C1E2 H1E3 110.6 . . ?
C3E C1E2 H1E3 110.6 . . ?
OE C1E2 H1E4 110.6 . . ?
C3E C1E2 H1E4 110.6 . . ?
H1E3 C1E2 H1E4 108.7 . . ?
C1E1 C2E H2E1 109.5 . . ?
C1E1 C2E H2E2 109.5 . . ?
H2E1 C2E H2E2 109.5 . . ?
C1E1 C2E H2E3 109.5 . . ?
H2E1 C2E H2E3 109.5 . . ?
H2E2 C2E H2E3 109.5 . . ?
C1E1 C2E H3E1 117(2) . 2_565 ?
H2E1 C2E H3E1 10.6 . 2_565 ?
H2E2 C2E H3E1 99.5 . 2_565 ?
H2E3 C2E H3E1 111.0 . 2_565 ?
C1E2 C3E H3E1 109.5 . . ?
C1E2 C3E H3E2 109.5 . . ?
H3E1 C3E H3E2 109.5 . . ?
C1E2 C3E H3E3 109.5 . . ?
H3E1 C3E H3E3 109.5 . . ?
H3E2 C3E H3E3 109.5 . . ?

loop_
_geom_bond_atom_site_label_1
_geom_bond_atom_site_label_2
_geom_bond_distance
_geom_bond_site_symmetry_2
_geom_bond_publ_flag
Au C1 2.020(2) . ?
Au C7 2.160(3) . ?
Au Mn1 2.5877(3) . ?
Au C5 2.629(3) . ?
Au C8 2.646(3) . ?
Au Mn2 2.7078(3) . ?
Mn1 C4 1.784(3) . ?
Mn1 C3 1.808(3) . ?
Mn1 C1 1.930(2) . ?
Mn1 C11 2.122(3) . ?
Mn1 C10 2.134(3) . ?
Mn1 C12 2.146(3) . ?
Mn1 C9 2.167(3) . ?
Mn1 C13 2.172(3) . ?
Mn2 C6 1.776(3) . ?
Mn2 C5 1.791(3) . ?
Mn2 C7 1.964(3) . ?
Mn2 C17 2.091(3) . ?
Mn2 C18 2.114(3) . ?
Mn2 C16 2.131(3) . ?
Mn2 C14 2.150(3) . ?
Mn2 C15 2.164(3) . ?
C1 C2 1.330(4) . ?
C2 C25 1.481(3) . ?
C2 H2 0.9300 . ?
C3 O3 1.139(3) . ?
C4 O4 1.139(4) . ?
C5 O5 1.156(3) . ?
C6 O6 1.150(4) . ?
C7 C8 1.220(4) . ?
C8 C19 1.428(4) . ?
C9 C10 1.399(4) . ?
C9 C13 1.403(5) . ?
C9 H9 0.9300 . ?
C10 C11 1.404(5) . ?
C10 H10 0.9300 . ?
C11 C12 1.392(5) . ?
C11 H11 0.9300 . ?
C12 C13 1.413(5) . ?
C12 H12 0.9300 . ?
C13 H13 0.9300 . ?
C14 C15 1.352(6) . ?
C14 C18 1.365(6) . ?
C14 H14 0.9300 . ?
C15 C16 1.356(5) . ?
C15 H15 0.9300 . ?
C16 C17 1.418(7) . ?
C16 H16 0.9300 . ?
C17 C18 1.419(8) . ?
C17 H17 0.9300 . ?
C18 H18 0.9300 . ?
C19 C20 1.3900 . ?
C19 C24 1.3900 . ?
C20 C21 1.3900 . ?
C20 H20 0.9300 . ?
C21 C22 1.3900 . ?
C21 H21 0.9300 . ?
C22 C23 1.3900 . ?
C22 H22 0.9300 . ?
C23 C24 1.3900 . ?
C23 H23 0.9300 . ?
C24 H24 0.9300 . ?
C25 C26 1.3900 . ?
C25 C30 1.3900 . ?
C26 C27 1.3900 . ?
C26 H26 0.9300 . ?
C27 C28 1.3900 . ?
C27 H27 0.9300 . ?
C28 C29 1.3900 . ?
C28 H28 0.9300 . ?
C29 C30 1.3900 . ?
C29 H29 0.9300 . ?
C30 H30 0.9300 . ?
OE OE 0.891(17) 2_565 ?
OE C1E2 1.31(2) 2_565 ?
OE C1E1 1.43(2) 2_565 ?
OE C1E2 1.450(2) . ?
OE C1E1 1.451(2) . ?
C1E1 C2E 1.517(2) . ?
C1E1 H1E1 0.9700 . ?
C1E1 H1E2 0.9700 . ?
C1E2 C3E 1.517(2) . ?
C1E2 H1E3 0.9700 . ?
C1E2 H1E4 0.9700 . ?
C2E H2E1 0.9600 . ?
C2E H2E2 0.9600 . ?
C2E H2E3 0.9600 . ?
C2E H3E1 0.65(3) 2_565 ?
C3E H3E1 0.9600 . ?
C3E H3E2 0.9600 . ?
C3E H3E3 0.9600 . ?
